data_7059960
loop_
_publ_author_name
'Kadari, Lingaswamy'
'Erb, William'
'Roisnel, Thierry'
'Radha Krishna, Palakodety'
'Mongin, Florence'

_publ_section_title
;
 Iodoferrocene as a partner in N-arylation of amides
;
_journal_issue 37
_journal_name_full 'New Journal of Chemistry'
_journal_page_first 15928
_journal_page_last 15941
_journal_paper_doi 10.1039/D0NJ03470C
_journal_volume 44
_journal_year 2020
_chemical_compound_source 'synthesis as described'
_chemical_formula_moiety 'C15 H17 Fe N O'
_chemical_formula_sum 'C15 H17 Fe N O'
_chemical_formula_weight 283.14
_space_group_crystal_system orthorhombic
_space_group_IT_number 61
_space_group_name_Hall '-P 2ac 2ab'
_space_group_name_H-M_alt 'P b c a'
_atom_sites_solution_hydrogens geom
_atom_sites_solution_primary dual
_atom_sites_solution_secondary difmap
_audit_update_record
;
2020-07-07 deposited with the CCDC.	2020-09-04 downloaded from the CCDC.
;
_cell_angle_alpha 90
_cell_angle_beta 90
_cell_angle_gamma 90
_cell_formula_units_Z 8
_cell_length_a 10.0250(13)
_cell_length_b 8.8225(10)
_cell_length_c 27.727(3)
_cell_measurement_reflns_used 9424
_cell_measurement_temperature 150(2)
_cell_measurement_theta_max 27.4668
_cell_measurement_theta_min 2.5072
_cell_measurement_wavelength 0.710730
_cell_volume 2452.3(5)
_computing_cell_refinement 'APEX3 (Bruker, 2015)'
_computing_data_collection 'Bruker APEX3 (Bruker, 2015)'
_computing_data_reduction 'SAINT (Bruker, 2014)'
_computing_molecular_graphics
;
   'SXGRAPH (L. Farrugia, 1999), Mercury (CSD, 2016)'
;
_computing_publication_material 'CRYSCALC (T. Roisnel, local program, 2019)'
_computing_structure_refinement 'SHELXL-2018_3 (Sheldrick, 2018)'
_computing_structure_solution 'SHELXT 2018_2 (Sheldrick, 2018)'
_diffrn_ambient_temperature 150(2)
_diffrn_detector '(CMOS) PHOTON 100'
_diffrn_detector_area_resol_mean 10.4167
_diffrn_measured_fraction_theta_full 0.996
_diffrn_measured_fraction_theta_max 0.996
_diffrn_measurement_device_type 'D8 VENTURE Bruker AXS'
_diffrn_measurement_method 'rotation images'
_diffrn_orient_matrix_UB_11 0.0360062
_diffrn_orient_matrix_UB_12 -0.0174806
_diffrn_orient_matrix_UB_13 -0.0336085
_diffrn_orient_matrix_UB_21 0.0030600
_diffrn_orient_matrix_UB_22 -0.0978259
_diffrn_orient_matrix_UB_23 0.0069834
_diffrn_orient_matrix_UB_31 -0.1074319
_diffrn_orient_matrix_UB_32 -0.0086451
_diffrn_orient_matrix_UB_33 -0.0110651
_diffrn_radiation_monochromator 'multilayer monochromator'
_diffrn_radiation_probe x-ray
_diffrn_radiation_source 'Incoatec microfocus sealed tube'
_diffrn_radiation_type MoK\a
_diffrn_radiation_wavelength 0.71073
_diffrn_reflns_av_R_equivalents 0.0451
_diffrn_reflns_av_unetI/netI 0.0375
_diffrn_reflns_limit_h_max 12
_diffrn_reflns_limit_h_min -12
_diffrn_reflns_limit_k_max 11
_diffrn_reflns_limit_k_min -9
_diffrn_reflns_limit_l_max 35
_diffrn_reflns_limit_l_min -35
_diffrn_reflns_number 13108
_diffrn_reflns_theta_full 25.242
_diffrn_reflns_theta_max 27.472
_diffrn_reflns_theta_min 2.507
_diffrn_source_current 1.00
_diffrn_source_power 50.0
_diffrn_source_voltage 50.00
_exptl_absorpt_coefficient_mu 1.215
_exptl_absorpt_correction_T_max 0.864
_exptl_absorpt_correction_T_min 0.716
_exptl_absorpt_correction_type multi-scan
_exptl_absorpt_process_details
;
  [Sheldrick, G.M. (2014). SADABS Bruker AXS Inc., Madison, Wisconsin, USA]
;
_exptl_crystal_colour orange
_exptl_crystal_density_diffrn 1.534
_exptl_crystal_description plate
_exptl_crystal_F_000 1184
_exptl_crystal_size_max 0.490
_exptl_crystal_size_mid 0.290
_exptl_crystal_size_min 0.120
_refine_diff_density_max 0.370
_refine_diff_density_min -0.402
_refine_diff_density_rms 0.069
_refine_ls_extinction_method none
_refine_ls_goodness_of_fit_ref 1.035
_refine_ls_hydrogen_treatment constr
_refine_ls_matrix_type full
_refine_ls_number_parameters 163
_refine_ls_number_reflns 2793
_refine_ls_number_restraints 0
_refine_ls_restrained_S_all 1.035
_refine_ls_R_factor_all 0.0391
_refine_ls_R_factor_gt 0.0305
_refine_ls_shift/su_max 0.005
_refine_ls_shift/su_mean 0.001
_refine_ls_structure_factor_coef Fsqd
_refine_ls_weighting_details 'w=1/[\s^2^(Fo^2^)+(0.0277P)^2^+2.1768P] where P=(Fo^2^+2Fc^2^)/3'
_refine_ls_weighting_scheme calc
_refine_ls_wR_factor_gt 0.0724
_refine_ls_wR_factor_ref 0.0766
_reflns_number_gt 2385
_reflns_number_total 2793
_reflns_threshold_expression >2sigma(I)
_cod_data_source_file d0nj03470c2.cif
_cod_data_source_block KL61
_cod_depositor_comments 'Adding full bibliography for 7059953--7059970.cif.'
_cod_database_code 7059960

loop_
_space_group_symop_operation_xyz
'x, y, z'
'-x+1/2, -y, z+1/2'
'-x, y+1/2, -z+1/2'
'x+1/2, -y+1/2, -z'
'-x, -y, -z'
'x-1/2, y, -z-1/2'
'x, -y-1/2, z-1/2'
'-x-1/2, y-1/2, z'

loop_
_atom_site_label
_atom_site_type_symbol
_atom_site_fract_x
_atom_site_fract_y
_atom_site_fract_z
_atom_site_U_iso_or_equiv
_atom_site_adp_type
_atom_site_occupancy
_atom_site_site_symmetry_order
_atom_site_calc_flag
_atom_site_refinement_flags_posn
_atom_site_refinement_flags_adp
_atom_site_refinement_flags_occupancy
_atom_site_disorder_assembly
_atom_site_disorder_group
Fe1 Fe 0.47372(3) 0.81464(3) 0.41886(2) 0.01389(9) Uani 1 1 d . . . . .
C1 C 0.60515(19) 0.8769(2) 0.36645(7) 0.0233(4) Uani 1 1 d . . . . .
H1 H 0.619717 0.826140 0.336701 0.028 Uiso 1 1 calc R U . . .
C2 C 0.67405(19) 0.8483(2) 0.41061(7) 0.0243(4) Uani 1 1 d . . . . .
H2 H 0.742024 0.774879 0.415484 0.029 Uiso 1 1 calc R U . . .
C3 C 0.6228(2) 0.9494(2) 0.44596(7) 0.0250(4) Uani 1 1 d . . . . .
H3 H 0.650888 0.955610 0.478615 0.030 Uiso 1 1 calc R U . . .
C4 C 0.5220(2) 1.0397(2) 0.42397(7) 0.0235(4) Uani 1 1 d . . . . .
H4 H 0.471017 1.116455 0.439378 0.028 Uiso 1 1 calc R U . . .
C5 C 0.5110(2) 0.9945(2) 0.37475(7) 0.0227(4) Uani 1 1 d . . . . .
H5 H 0.451289 1.035761 0.351603 0.027 Uiso 1 1 calc R U . . .
C6 C 0.44837(19) 0.5936(2) 0.43809(7) 0.0207(4) Uani 1 1 d . . . . .
H6 H 0.517803 0.522153 0.443246 0.025 Uiso 1 1 calc R U . . .
C7 C 0.3919(2) 0.6918(2) 0.47368(7) 0.0235(4) Uani 1 1 d . . . . .
H7 H 0.416858 0.696445 0.506691 0.028 Uiso 1 1 calc R U . . .
C8 C 0.29209(19) 0.7811(2) 0.45118(7) 0.0224(4) Uani 1 1 d . . . . .
H8 H 0.238546 0.855676 0.466521 0.027 Uiso 1 1 calc R U . . .
C9 C 0.28597(17) 0.7394(2) 0.40144(7) 0.0196(4) Uani 1 1 d . . . . .
H9 H 0.228301 0.782149 0.377901 0.024 Uiso 1 1 calc R U . . .
C10 C 0.38168(18) 0.6222(2) 0.39325(6) 0.0165(3) Uani 1 1 d . . . . .
N11 N 0.41112(14) 0.54357(17) 0.34969(5) 0.0151(3) Uani 1 1 d . . . . .
C12 C 0.53133(18) 0.4465(2) 0.35204(7) 0.0210(4) Uani 1 1 d . . . . .
H12A H 0.523702 0.378938 0.380423 0.025 Uiso 1 1 calc R U . . .
H12B H 0.610384 0.511888 0.356986 0.025 Uiso 1 1 calc R U . . .
C13 C 0.55399(19) 0.3500(2) 0.30757(7) 0.0222(4) Uani 1 1 d . . . . .
H13A H 0.492476 0.262197 0.308127 0.027 Uiso 1 1 calc R U . . .
H13B H 0.646508 0.310714 0.307728 0.027 Uiso 1 1 calc R U . . .
C14 C 0.53079(19) 0.4414(2) 0.26205(7) 0.0226(4) Uani 1 1 d . . . . .
H14A H 0.589774 0.531363 0.261500 0.027 Uiso 1 1 calc R U . . .
H14B H 0.549805 0.378967 0.233181 0.027 Uiso 1 1 calc R U . . .
C15 C 0.38540(18) 0.4898(2) 0.26249(6) 0.0188(4) Uani 1 1 d . . . . .
H15A H 0.368914 0.556168 0.234320 0.023 Uiso 1 1 calc R U . . .
H15B H 0.328831 0.398584 0.258748 0.023 Uiso 1 1 calc R U . . .
C16 C 0.34305(17) 0.5730(2) 0.30777(6) 0.0156(3) Uani 1 1 d . . . . .
O17 O 0.24893(14) 0.66180(16) 0.30614(5) 0.0250(3) Uani 1 1 d . . . . .

loop_
_atom_site_aniso_label
_atom_site_aniso_U_11
_atom_site_aniso_U_22
_atom_site_aniso_U_33
_atom_site_aniso_U_23
_atom_site_aniso_U_13
_atom_site_aniso_U_12
Fe1 0.01164(14) 0.01532(15) 0.01470(14) 0.00265(9) -0.00019(9) -0.00142(9)
C1 0.0197(10) 0.0295(11) 0.0208(9) 0.0032(8) 0.0058(7) -0.0064(8)
C2 0.0108(9) 0.0306(11) 0.0316(10) 0.0056(8) -0.0001(7) -0.0029(8)
C3 0.0217(10) 0.0295(11) 0.0237(9) 0.0033(8) -0.0054(7) -0.0111(8)
C4 0.0244(10) 0.0177(10) 0.0284(10) 0.0009(7) 0.0003(8) -0.0056(8)
C5 0.0231(10) 0.0228(10) 0.0223(9) 0.0095(7) -0.0017(7) -0.0060(7)
C6 0.0240(10) 0.0172(9) 0.0209(9) 0.0056(7) -0.0018(7) -0.0022(7)
C7 0.0290(11) 0.0246(10) 0.0169(8) 0.0031(7) 0.0038(7) -0.0092(8)
C8 0.0166(9) 0.0253(10) 0.0254(9) -0.0043(7) 0.0079(7) -0.0062(7)
C9 0.0111(8) 0.0222(9) 0.0255(9) -0.0016(7) 0.0001(7) -0.0024(7)
C10 0.0144(8) 0.0155(9) 0.0195(8) 0.0030(7) -0.0003(7) -0.0024(7)
N11 0.0124(7) 0.0150(7) 0.0179(7) 0.0006(6) -0.0020(5) 0.0022(6)
C12 0.0161(9) 0.0206(10) 0.0264(9) -0.0013(7) -0.0052(7) 0.0057(7)
C13 0.0156(9) 0.0202(10) 0.0309(10) -0.0017(8) -0.0010(7) 0.0043(7)
C14 0.0181(9) 0.0253(10) 0.0243(9) -0.0007(8) 0.0043(7) -0.0001(8)
C15 0.0191(9) 0.0202(9) 0.0173(8) 0.0026(7) -0.0002(7) -0.0006(7)
C16 0.0118(8) 0.0147(8) 0.0205(8) 0.0036(7) -0.0019(6) -0.0028(6)
O17 0.0209(7) 0.0291(8) 0.0249(7) 0.0008(6) -0.0050(6) 0.0101(6)

loop_
_atom_type_symbol
_atom_type_description
_atom_type_scat_dispersion_real
_atom_type_scat_dispersion_imag
_atom_type_scat_source
C C 0.0033 0.0016 'International Tables Vol C Tables 4.2.6.8 and 6.1.1.4'
H H 0.0000 0.0000 'International Tables Vol C Tables 4.2.6.8 and 6.1.1.4'
Fe Fe 0.3463 0.8444 'International Tables Vol C Tables 4.2.6.8 and 6.1.1.4'
N N 0.0061 0.0033 'International Tables Vol C Tables 4.2.6.8 and 6.1.1.4'
O O 0.0106 0.0060 'International Tables Vol C Tables 4.2.6.8 and 6.1.1.4'

loop_
_geom_angle_atom_site_label_1
_geom_angle_atom_site_label_2
_geom_angle_atom_site_label_3
_geom_angle
_geom_angle_site_symmetry_1
_geom_angle_site_symmetry_3
_geom_angle_publ_flag
C6 Fe1 C1 121.70(8) . . ?
C6 Fe1 C7 41.07(8) . . ?
C1 Fe1 C7 159.29(9) . . ?
C6 Fe1 C5 157.69(8) . . ?
C1 Fe1 C5 40.83(8) . . ?
C7 Fe1 C5 159.20(8) . . ?
C6 Fe1 C2 106.92(8) . . ?
C1 Fe1 C2 40.98(8) . . ?
C7 Fe1 C2 123.80(8) . . ?
C5 Fe1 C2 68.86(8) . . ?
C6 Fe1 C4 159.88(8) . . ?
C1 Fe1 C4 68.60(8) . . ?
C7 Fe1 C4 123.95(8) . . ?
C5 Fe1 C4 40.84(8) . . ?
C2 Fe1 C4 68.57(8) . . ?
C6 Fe1 C8 68.69(8) . . ?
C1 Fe1 C8 157.66(8) . . ?
C7 Fe1 C8 40.56(8) . . ?
C5 Fe1 C8 122.51(8) . . ?
C2 Fe1 C8 160.50(8) . . ?
C4 Fe1 C8 108.63(8) . . ?
C6 Fe1 C3 123.33(8) . . ?
C1 Fe1 C3 68.52(8) . . ?
C7 Fe1 C3 109.15(8) . . ?
C5 Fe1 C3 68.60(8) . . ?
C2 Fe1 C3 40.61(8) . . ?
C4 Fe1 C3 40.64(8) . . ?
C8 Fe1 C3 124.76(8) . . ?
C6 Fe1 C9 68.76(8) . . ?
C1 Fe1 C9 120.82(8) . . ?
C7 Fe1 C9 68.57(8) . . ?
C5 Fe1 C9 106.18(8) . . ?
C2 Fe1 C9 157.18(8) . . ?
C4 Fe1 C9 123.10(8) . . ?
C8 Fe1 C9 40.74(7) . . ?
C3 Fe1 C9 160.21(8) . . ?
C6 Fe1 C10 40.98(7) . . ?
C1 Fe1 C10 105.45(8) . . ?
C7 Fe1 C10 68.80(7) . . ?
C5 Fe1 C10 121.17(7) . . ?
C2 Fe1 C10 121.46(8) . . ?
C4 Fe1 C10 158.30(8) . . ?
C8 Fe1 C10 68.51(7) . . ?
C3 Fe1 C10 158.50(8) . . ?
C9 Fe1 C10 40.66(7) . . ?
C5 C1 C2 108.14(17) . . ?
C5 C1 Fe1 69.63(11) . . ?
C2 C1 Fe1 69.74(11) . . ?
C5 C1 H1 125.9 . . ?
C2 C1 H1 125.9 . . ?
Fe1 C1 H1 126.3 . . ?
C3 C2 C1 107.79(18) . . ?
C3 C2 Fe1 70.03(11) . . ?
C1 C2 Fe1 69.28(11) . . ?
C3 C2 H2 126.1 . . ?
C1 C2 H2 126.1 . . ?
Fe1 C2 H2 126.2 . . ?
C2 C3 C4 108.21(17) . . ?
C2 C3 Fe1 69.36(11) . . ?
C4 C3 Fe1 69.54(11) . . ?
C2 C3 H3 125.9 . . ?
C4 C3 H3 125.9 . . ?
Fe1 C3 H3 126.8 . . ?
C3 C4 C5 107.96(18) . . ?
C3 C4 Fe1 69.82(12) . . ?
C5 C4 Fe1 69.20(11) . . ?
C3 C4 H4 126.0 . . ?
C5 C4 H4 126.0 . . ?
Fe1 C4 H4 126.5 . . ?
C1 C5 C4 107.91(17) . . ?
C1 C5 Fe1 69.54(11) . . ?
C4 C5 Fe1 69.96(11) . . ?
C1 C5 H5 126.0 . . ?
C4 C5 H5 126.0 . . ?
Fe1 C5 H5 126.0 . . ?
C7 C6 C10 107.89(17) . . ?
C7 C6 Fe1 69.53(11) . . ?
C10 C6 Fe1 70.32(10) . . ?
C7 C6 H6 126.1 . . ?
C10 C6 H6 126.1 . . ?
Fe1 C6 H6 125.7 . . ?
C8 C7 C6 108.20(16) . . ?
C8 C7 Fe1 70.17(10) . . ?
C6 C7 Fe1 69.40(10) . . ?
C8 C7 H7 125.9 . . ?
C6 C7 H7 125.9 . . ?
Fe1 C7 H7 126.1 . . ?
C7 C8 C9 108.19(17) . . ?
C7 C8 Fe1 69.27(11) . . ?
C9 C8 Fe1 69.73(10) . . ?
C7 C8 H8 125.9 . . ?
C9 C8 H8 125.9 . . ?
Fe1 C8 H8 126.7 . . ?
C8 C9 C10 108.11(16) . . ?
C8 C9 Fe1 69.53(10) . . ?
C10 C9 Fe1 69.87(10) . . ?
C8 C9 H9 125.9 . . ?
C10 C9 H9 125.9 . . ?
Fe1 C9 H9 126.2 . . ?
N11 C10 C9 128.79(16) . . ?
N11 C10 C6 123.61(16) . . ?
C9 C10 C6 107.60(16) . . ?
N11 C10 Fe1 126.97(12) . . ?
C9 C10 Fe1 69.46(10) . . ?
C6 C10 Fe1 68.71(10) . . ?
C16 N11 C10 121.54(15) . . ?
C16 N11 C12 123.48(14) . . ?
C10 N11 C12 114.42(14) . . ?
N11 C12 C13 114.30(15) . . ?
N11 C12 H12A 108.7 . . ?
C13 C12 H12A 108.7 . . ?
N11 C12 H12B 108.7 . . ?
C13 C12 H12B 108.7 . . ?
H12A C12 H12B 107.6 . . ?
C12 C13 C14 110.83(16) . . ?
C12 C13 H13A 109.5 . . ?
C14 C13 H13A 109.5 . . ?
C12 C13 H13B 109.5 . . ?
C14 C13 H13B 109.5 . . ?
H13A C13 H13B 108.1 . . ?
C15 C14 C13 106.87(15) . . ?
C15 C14 H14A 110.3 . . ?
C13 C14 H14A 110.3 . . ?
C15 C14 H14B 110.3 . . ?
C13 C14 H14B 110.3 . . ?
H14A C14 H14B 108.6 . . ?
C16 C15 C14 114.33(15) . . ?
C16 C15 H15A 108.7 . . ?
C14 C15 H15A 108.7 . . ?
C16 C15 H15B 108.7 . . ?
C14 C15 H15B 108.7 . . ?
H15A C15 H15B 107.6 . . ?
O17 C16 N11 122.30(16) . . ?
O17 C16 C15 119.63(15) . . ?
N11 C16 C15 118.06(15) . . ?

loop_
_geom_bond_atom_site_label_1
_geom_bond_atom_site_label_2
_geom_bond_distance
_geom_bond_site_symmetry_2
_geom_bond_publ_flag
Fe1 C6 2.0374(19) . ?
Fe1 C1 2.0370(18) . ?
Fe1 C7 2.0391(18) . ?
Fe1 C5 2.0381(19) . ?
Fe1 C2 2.0431(19) . ?
Fe1 C4 2.048(2) . ?
Fe1 C8 2.0509(18) . ?
Fe1 C3 2.0519(19) . ?
Fe1 C9 2.0535(18) . ?
Fe1 C10 2.0589(18) . ?
C1 C5 1.422(3) . ?
C1 C2 1.428(3) . ?
C1 H1 0.9500 . ?
C2 C3 1.421(3) . ?
C2 H2 0.9500 . ?
C3 C4 1.424(3) . ?
C3 H3 0.9500 . ?
C4 C5 1.426(3) . ?
C4 H4 0.9500 . ?
C5 H5 0.9500 . ?
C6 C7 1.430(3) . ?
C6 C10 1.434(2) . ?
C6 H6 0.9500 . ?
C7 C8 1.418(3) . ?
C7 H7 0.9500 . ?
C8 C9 1.429(3) . ?
C8 H8 0.9500 . ?
C9 C10 1.429(3) . ?
C9 H9 0.9500 . ?
C10 N11 1.424(2) . ?
N11 C16 1.373(2) . ?
N11 C12 1.480(2) . ?
C12 C13 1.515(3) . ?
C12 H12A 0.9900 . ?
C12 H12B 0.9900 . ?
C13 C14 1.516(3) . ?
C13 H13A 0.9900 . ?
C13 H13B 0.9900 . ?
C14 C15 1.519(3) . ?
C14 H14A 0.9900 . ?
C14 H14B 0.9900 . ?
C15 C16 1.515(2) . ?
C15 H15A 0.9900 . ?
C15 H15B 0.9900 . ?
C16 O17 1.227(2) . ?

loop_
_geom_torsion_atom_site_label_1
_geom_torsion_atom_site_label_2
_geom_torsion_atom_site_label_3
_geom_torsion_atom_site_label_4
_geom_torsion
_geom_torsion_site_symmetry_1
_geom_torsion_site_symmetry_2
_geom_torsion_site_symmetry_3
_geom_torsion_site_symmetry_4
_geom_torsion_publ_flag
C5 C1 C2 C3 -0.4(2) . . . . ?
Fe1 C1 C2 C3 -59.68(14) . . . . ?
C5 C1 C2 Fe1 59.24(13) . . . . ?
C1 C2 C3 C4 0.3(2) . . . . ?
Fe1 C2 C3 C4 -58.87(13) . . . . ?
C1 C2 C3 Fe1 59.21(13) . . . . ?
C2 C3 C4 C5 -0.1(2) . . . . ?
Fe1 C3 C4 C5 -58.87(13) . . . . ?
C2 C3 C4 Fe1 58.75(14) . . . . ?
C2 C1 C5 C4 0.4(2) . . . . ?
Fe1 C1 C5 C4 59.68(13) . . . . ?
C2 C1 C5 Fe1 -59.31(13) . . . . ?
C3 C4 C5 C1 -0.2(2) . . . . ?
Fe1 C4 C5 C1 -59.41(13) . . . . ?
C3 C4 C5 Fe1 59.26(13) . . . . ?
C10 C6 C7 C8 -0.5(2) . . . . ?
Fe1 C6 C7 C8 59.66(13) . . . . ?
C10 C6 C7 Fe1 -60.11(13) . . . . ?
C6 C7 C8 C9 -0.1(2) . . . . ?
Fe1 C7 C8 C9 59.05(13) . . . . ?
C6 C7 C8 Fe1 -59.18(13) . . . . ?
C7 C8 C9 C10 0.7(2) . . . . ?
Fe1 C8 C9 C10 59.44(12) . . . . ?
C7 C8 C9 Fe1 -58.77(13) . . . . ?
C8 C9 C10 N11 179.25(17) . . . . ?
Fe1 C9 C10 N11 -121.52(19) . . . . ?
C8 C9 C10 C6 -0.9(2) . . . . ?
Fe1 C9 C10 C6 58.28(12) . . . . ?
C8 C9 C10 Fe1 -59.23(12) . . . . ?
C7 C6 C10 N11 -179.33(16) . . . . ?
Fe1 C6 C10 N11 121.06(17) . . . . ?
C7 C6 C10 C9 0.9(2) . . . . ?
Fe1 C6 C10 C9 -58.76(12) . . . . ?
C7 C6 C10 Fe1 59.62(13) . . . . ?
C9 C10 N11 C16 -1.3(3) . . . . ?
C6 C10 N11 C16 178.91(16) . . . . ?
Fe1 C10 N11 C16 -93.70(19) . . . . ?
C9 C10 N11 C12 170.39(18) . . . . ?
C6 C10 N11 C12 -9.4(2) . . . . ?
Fe1 C10 N11 C12 78.00(19) . . . . ?
C16 N11 C12 C13 -14.8(3) . . . . ?
C10 N11 C12 C13 173.68(16) . . . . ?
N11 C12 C13 C14 43.7(2) . . . . ?
C12 C13 C14 C15 -62.6(2) . . . . ?
C13 C14 C15 C16 54.3(2) . . . . ?
C10 N11 C16 O17 -4.1(3) . . . . ?
C12 N11 C16 O17 -175.08(17) . . . . ?
C10 N11 C16 C15 177.01(15) . . . . ?
C12 N11 C16 C15 6.1(2) . . . . ?
C14 C15 C16 O17 154.26(17) . . . . ?
C14 C15 C16 N11 -26.9(2) . . . . ?
